data_1557746
loop_
_publ_author_name
'Bakalorz, Karolina'
'Przypis, \/Lukasz'
'Tomczyk, Mateusz Micha\/l'
'Ksi\;a\.zek, Maria'
'Grzesik, Ryszard'
'Ku\'znik, Nikodem'

_publ_section_title
;
 Unprecedented Water Effect as a Key Element in Salicyl-Glycine Schiff
 Base Synthesis.
;
_journal_issue 5
_journal_name_full 'Molecules (Basel, Switzerland)'
_journal_page_first 1257
_journal_paper_doi 10.3390/molecules25051257
_journal_volume 25
_journal_year 2020
_chemical_formula_moiety 'C9 H9 K N O4'
_chemical_formula_sum 'C9 H9 K N O4'
_chemical_formula_weight 234.27
_space_group_crystal_system monoclinic
_space_group_IT_number 14
_space_group_name_Hall '-P 2ybc'
_space_group_name_H-M_alt 'P 1 21/c 1'
_atom_sites_solution_hydrogens mixed
_audit_creation_method SHELXL-2018/3
_cell_angle_alpha 90
_cell_angle_beta 99.765(12)
_cell_angle_gamma 90
_cell_formula_units_Z 4
_cell_length_a 18.879(3)
_cell_length_b 6.2395(6)
_cell_length_c 8.7555(9)
_cell_measurement_reflns_used 963
_cell_measurement_temperature 120(1)
_cell_measurement_theta_max 68.9840
_cell_measurement_theta_min 4.6950
_cell_volume 1016.4(2)
_computing_cell_refinement 'CrysAlisPro 1.171.38.41q (Rigaku OD, 2015)'
_computing_data_collection 'CrysAlisPro 1.171.38.41q (Rigaku OD, 2015)'
_computing_data_reduction 'CrysAlisPro 1.171.38.41q (Rigaku OD, 2015)'
_computing_structure_refinement 'SHELXL-2018/3 (Sheldrick, 2015)'
_computing_structure_solution 'SHELXS-2013 (Sheldrick, 2015)'
_diffrn_ambient_temperature 120(1)
_diffrn_detector_area_resol_mean 10.4498
_diffrn_measured_fraction_theta_full 0.961
_diffrn_measured_fraction_theta_max 0.933
_diffrn_measurement_device_type
;
SuperNova diffractometer (Agilent Technologies) with Atlas detector
;
_diffrn_measurement_method '\w scans'
_diffrn_radiation_type CuK\a
_diffrn_radiation_wavelength 1.54184
_diffrn_reflns_av_R_equivalents 0.0320
_diffrn_reflns_av_unetI/netI 0.0421
_diffrn_reflns_Laue_measured_fraction_full 0.961
_diffrn_reflns_Laue_measured_fraction_max 0.933
_diffrn_reflns_limit_h_max 20
_diffrn_reflns_limit_h_min -20
_diffrn_reflns_limit_k_max 4
_diffrn_reflns_limit_k_min -6
_diffrn_reflns_limit_l_max 9
_diffrn_reflns_limit_l_min -9
_diffrn_reflns_number 3619
_diffrn_reflns_point_group_measured_fraction_full 0.961
_diffrn_reflns_point_group_measured_fraction_max 0.933
_diffrn_reflns_theta_full 25.000
_diffrn_reflns_theta_max 58.816
_diffrn_reflns_theta_min 4.753
_diffrn_source 'micro-focus sealed X-ray tube'
_exptl_absorpt_coefficient_mu 4.567
_exptl_absorpt_correction_T_max 1.00000
_exptl_absorpt_correction_T_min 0.38958
_exptl_absorpt_correction_type multi-scan
_exptl_absorpt_process_details
;
CrysAlisPro 1.171.38.41q (Rigaku Oxford Diffraction, 2015)
Empirical absorption correction using spherical harmonics,
 implemented in SCALE3 ABSPACK scaling algorithm.
;
_exptl_crystal_colour yellow
_exptl_crystal_density_diffrn 1.531
_exptl_crystal_description polyhedron
_exptl_crystal_F_000 484
_exptl_crystal_size_max 0.070
_exptl_crystal_size_mid 0.070
_exptl_crystal_size_min 0.010
_refine_diff_density_max 0.312
_refine_diff_density_min -0.320
_refine_diff_density_rms 0.070
_refine_ls_extinction_method none
_refine_ls_goodness_of_fit_ref 1.077
_refine_ls_hydrogen_treatment constr
_refine_ls_matrix_type full
_refine_ls_number_parameters 158
_refine_ls_number_reflns 1350
_refine_ls_number_restraints 0
_refine_ls_restrained_S_all 1.077
_refine_ls_R_factor_all 0.0869
_refine_ls_R_factor_gt 0.0615
_refine_ls_shift/su_max 0.000
_refine_ls_shift/su_mean 0.000
_refine_ls_structure_factor_coef Fsqd
_refine_ls_weighting_details 'w=1/[\s^2^(Fo^2^)+(0.1067P)^2^+0.3216P] where P=(Fo^2^+2Fc^2^)/3'
_refine_ls_weighting_scheme calc
_refine_ls_wR_factor_gt 0.1611
_refine_ls_wR_factor_ref 0.1854
_reflns_Friedel_coverage 0.000
_reflns_number_gt 972
_reflns_number_total 1350
_reflns_threshold_expression 'I > 2\s(I)'
_cod_data_source_file Kuznik-1a-1b.cif
_cod_data_source_block 1b_psl19_nk1_glysal_3a
_cod_original_sg_symbol_H-M 'P 21/c'
_cod_database_code 1557746
_shelx_shelxl_version_number 2018/3
_shelx_space_group_comment
;
The symmetry employed for this shelxl refinement is uniquely defined
by the following loop, which should always be used as a source of
symmetry information in preference to the above space-group names.
They are only intended as comments.
;
_shelx_estimated_absorpt_t_min 0.740
_shelx_estimated_absorpt_t_max 0.956

loop_
_space_group_symop_operation_xyz
'x, y, z'
'-x, y+1/2, -z+1/2'
'-x, -y, -z'
'x, -y-1/2, z-1/2'

loop_
_atom_site_label
_atom_site_type_symbol
_atom_site_fract_x
_atom_site_fract_y
_atom_site_fract_z
_atom_site_U_iso_or_equiv
_atom_site_adp_type
_atom_site_occupancy
_atom_site_site_symmetry_order
_atom_site_calc_flag
_atom_site_refinement_flags_posn
_atom_site_refinement_flags_adp
_atom_site_refinement_flags_occupancy
_atom_site_disorder_assembly
_atom_site_disorder_group
K1A K 0.4309(5) 1.1602(11) 0.3242(14) 0.0622(17) Uani 0.57(3) 1 d . . P A 1
K1B K 0.4498(5) 1.1306(7) 0.2683(15) 0.044(2) Uani 0.43(3) 1 d . . P A 2
O1 O 0.25844(19) 1.1814(5) 0.2247(3) 0.0487(9) Uani 1 1 d . . . . .
O2 O 0.42262(19) 0.4742(6) 0.0971(3) 0.0560(10) Uani 1 1 d . . . . .
O3A O 0.3999(2) 0.7377(7) 0.2584(5) 0.0480(12) Uani 0.731(6) 1 d . . P A 1
O3B O 0.4151(6) 0.818(2) 0.1614(14) 0.0480(12) Uani 0.269(6) 1 d . . P A 2
N1 N 0.2669(2) 0.8026(6) 0.1038(3) 0.0385(9) Uani 1 1 d . . . . .
H1 H 0.283773 0.934123 0.115489 0.046 Uiso 1 1 calc R U . . .
C1 C 0.1668(2) 0.9177(7) 0.2190(4) 0.0391(11) Uani 1 1 d . . . . .
C2 C 0.1977(3) 1.1227(7) 0.2593(5) 0.0408(11) Uani 1 1 d . . . . .
C3 C 0.1569(3) 1.2581(8) 0.3473(5) 0.0466(12) Uani 1 1 d . . . . .
H3 H 0.175184 1.395455 0.380214 0.056 Uiso 1 1 calc R U . . .
C4 C 0.0930(3) 1.1924(8) 0.3839(5) 0.0529(14) Uani 1 1 d . . . . .
H4 H 0.067731 1.286125 0.441280 0.064 Uiso 1 1 calc R U . . .
C5 C 0.0635(3) 0.9928(9) 0.3402(5) 0.0532(13) Uani 1 1 d . . . . .
H5 H 0.018664 0.951082 0.366398 0.064 Uiso 1 1 calc R U . . .
C6 C 0.1004(2) 0.8577(8) 0.2585(5) 0.0445(11) Uani 1 1 d . . . . .
H6 H 0.080754 0.720961 0.227992 0.053 Uiso 1 1 calc R U . . .
C7 C 0.2050(3) 0.7626(7) 0.1429(4) 0.0378(11) Uani 1 1 d . . . . .
H7 H 0.184133 0.625259 0.120468 0.045 Uiso 1 1 calc R U . . .
C8 C 0.3101(3) 0.6415(8) 0.0414(5) 0.0451(12) Uani 1 1 d . . . . .
H8A H 0.313500 0.678805 -0.067004 0.054 Uiso 1 1 calc R U . . .
H8B H 0.285931 0.500607 0.040637 0.054 Uiso 1 1 calc R U . . .
C9 C 0.3847(3) 0.6241(8) 0.1342(6) 0.0555(13) Uani 1 1 d . . . . .
O1W O 0.500000 0.500000 0.500000 0.0816(19) Uani 1 2 d S . P . .
O2W O 0.3512(4) 1.1083(10) -0.0634(8) 0.0557(17) Uani 0.5 1 d . . P . .
H2WA H 0.307934 1.118900 -0.116748 0.084 Uiso 0.5 1 d R U P A 1
H2WB H 0.347057 1.153719 0.028899 0.084 Uiso 0.5 1 d R U P A 1

loop_
_atom_site_aniso_label
_atom_site_aniso_U_11
_atom_site_aniso_U_22
_atom_site_aniso_U_33
_atom_site_aniso_U_23
_atom_site_aniso_U_13
_atom_site_aniso_U_12
K1A 0.102(3) 0.0402(17) 0.047(3) 0.0056(19) 0.020(3) -0.0051(16)
K1B 0.071(3) 0.0277(16) 0.034(4) -0.0027(16) 0.009(2) 0.0008(14)
O1 0.073(2) 0.0361(18) 0.0390(16) -0.0026(14) 0.0145(15) -0.0086(16)
O2 0.074(2) 0.055(2) 0.0427(16) 0.0091(16) 0.0184(16) 0.0286(19)
O3A 0.050(3) 0.048(3) 0.047(2) -0.004(2) 0.009(2) 0.006(2)
O3B 0.050(3) 0.048(3) 0.047(2) -0.004(2) 0.009(2) 0.006(2)
N1 0.051(2) 0.035(2) 0.0297(17) -0.0029(15) 0.0066(16) 0.0021(16)
C1 0.049(3) 0.036(2) 0.0290(19) -0.0029(19) -0.0015(18) 0.005(2)
C2 0.056(3) 0.034(2) 0.030(2) 0.0006(18) 0.000(2) 0.008(2)
C3 0.065(3) 0.037(3) 0.035(2) -0.006(2) 0.000(2) 0.009(2)
C4 0.063(4) 0.053(3) 0.040(2) -0.006(2) 0.002(2) 0.021(3)
C5 0.048(3) 0.065(3) 0.045(2) -0.006(3) 0.006(2) 0.012(3)
C6 0.045(3) 0.046(3) 0.041(2) -0.007(2) 0.002(2) -0.001(2)
C7 0.049(3) 0.036(2) 0.0268(19) -0.0032(18) 0.0017(18) 0.002(2)
C8 0.061(3) 0.046(3) 0.031(2) -0.001(2) 0.013(2) 0.010(2)
C9 0.063(3) 0.042(3) 0.061(3) -0.001(3) 0.008(2) 0.012(3)
O1W 0.129(5) 0.076(4) 0.038(2) 0.013(3) 0.008(3) -0.030(4)
O2W 0.066(4) 0.046(4) 0.051(3) -0.010(3) -0.002(3) -0.002(3)

loop_
_atom_type_symbol
_atom_type_description
_atom_type_scat_dispersion_real
_atom_type_scat_dispersion_imag
_atom_type_scat_source
C C 0.0181 0.0091 'International Tables Vol C Tables 4.2.6.8 and 6.1.1.4'
H H 0.0000 0.0000 'International Tables Vol C Tables 4.2.6.8 and 6.1.1.4'
N N 0.0311 0.0180 'International Tables Vol C Tables 4.2.6.8 and 6.1.1.4'
O O 0.0492 0.0322 'International Tables Vol C Tables 4.2.6.8 and 6.1.1.4'
K K 0.3868 1.0657 'International Tables Vol C Tables 4.2.6.8 and 6.1.1.4'

loop_
_geom_angle_atom_site_label_1
_geom_angle_atom_site_label_2
_geom_angle_atom_site_label_3
_geom_angle
_geom_angle_site_symmetry_1
_geom_angle_site_symmetry_3
_geom_angle_publ_flag
O2W K1A O2 71.0(5) 4_586 4_576 ?
O2W K1A O3A 122.4(4) 4_586 . ?
O2 K1A O3A 80.59(16) 4_576 . ?
O2W K1A O2 84.6(3) 4_586 1_565 ?
O2 K1A O2 153.4(6) 4_576 1_565 ?
O3A K1A O2 123.0(4) . 1_565 ?
O2W K1A O1W 65.7(3) 4_586 1_565 ?
O2 K1A O1W 80.3(3) 4_576 1_565 ?
O3A K1A O1W 154.73(16) . 1_565 ?
O2 K1A O1W 79.89(12) 1_565 1_565 ?
O2W K1A O2 139.4(4) 4_586 2_655 ?
O2 K1A O2 81.79(14) 4_576 2_655 ?
O3A K1A O2 80.2(3) . 2_655 ?
O2 K1A O2 112.3(4) 1_565 2_655 ?
O1W K1A O2 80.80(12) 1_565 2_655 ?
O2W K1A O1 54.2(3) 4_586 . ?
O2 K1A O1 92.7(4) 4_576 . ?
O3A K1A O1 79.23(15) . . ?
O2 K1A O1 81.16(14) 1_565 . ?
O1W K1A O1 118.1(5) 1_565 . ?
O2 K1A O1 159.3(2) 2_655 . ?
O2W K1A H2WB 95.3 4_586 . ?
O2 K1A H2WB 138.1 4_576 . ?
O3A K1A H2WB 74.0 . . ?
O2 K1A H2WB 52.6 1_565 . ?
O1W K1A H2WB 131.0 1_565 . ?
O2 K1A H2WB 124.6 2_655 . ?
O1 K1A H2WB 50.5 . . ?
O2 K1B O2 128.7(4) 1_565 2_655 ?
O2 K1B O3B 82.3(3) 1_565 2_655 ?
O2 K1B O3B 48.1(3) 2_655 2_655 ?
O2 K1B O1W 79.6(4) 1_565 2_655 ?
O2 K1B O1W 81.7(4) 2_655 2_655 ?
O3B K1B O2W 121.1(6) . 4_586 ?
O2 K1B O2W 76.2(3) 1_565 4_586 ?
O2 K1B O2W 124.1(5) 2_655 4_586 ?
O3B K1B O2W 106.4(4) 2_655 4_586 ?
O1W K1B O2W 152.4(2) 2_655 4_586 ?
O2 K1B O2 131.4(5) 1_565 4_576 ?
O2 K1B O2 78.0(2) 2_655 4_576 ?
O1W K1B O2 149.0(2) 2_655 4_576 ?
O2W K1B O2 56.4(3) 4_586 4_576 ?
C2 O1 K1A 145.4(3) . . ?
C9 O2 K1A 127.9(3) . 4_575 ?
C9 O2 K1B 121.9(5) . 1_545 ?
K1A O2 K1B 103.2(2) 4_575 1_545 ?
C9 O2 K1B 97.1(4) . 2_645 ?
K1A O2 K1B 109.71(19) 4_575 2_645 ?
C9 O2 K1A 107.8(5) . 1_545 ?
K1A O2 K1A 115.59(16) 4_575 1_545 ?
C9 O2 K1A 101.4(3) . 2_645 ?
K1A O2 K1A 98.21(14) 4_575 2_645 ?
K1A O2 K1A 99.9(3) 1_545 2_645 ?
C9 O2 K1B 126.4(3) . 4_575 ?
K1A O2 K1B 121.4(3) 1_545 4_575 ?
K1A O2 K1B 90.20(14) 2_645 4_575 ?
C9 O3A K1A 135.7(4) . . ?
C9 O3A K1A 80.1(3) . 2_645 ?
K1A O3A K1A 90.4(2) . 2_645 ?
C9 O3B K1B 162.8(10) . . ?
C9 O3B K1B 90.6(6) . 2_645 ?
C7 N1 C8 123.6(4) . . ?
C7 N1 H1 118.2 . . ?
C8 N1 H1 118.2 . . ?
C6 C1 C2 121.5(4) . . ?
C6 C1 C7 118.3(4) . . ?
C2 C1 C7 120.2(4) . . ?
O1 C2 C1 122.7(4) . . ?
O1 C2 C3 122.2(4) . . ?
C1 C2 C3 115.0(4) . . ?
C4 C3 C2 121.4(4) . . ?
C4 C3 H3 119.3 . . ?
C2 C3 H3 119.3 . . ?
C3 C4 C5 122.2(5) . . ?
C3 C4 H4 118.9 . . ?
C5 C4 H4 118.9 . . ?
C6 C5 C4 118.7(5) . . ?
C6 C5 H5 120.7 . . ?
C4 C5 H5 120.7 . . ?
C5 C6 C1 121.2(5) . . ?
C5 C6 H6 119.4 . . ?
C1 C6 H6 119.4 . . ?
N1 C7 C1 122.7(4) . . ?
N1 C7 H7 118.7 . . ?
C1 C7 H7 118.7 . . ?
N1 C8 C9 112.3(4) . . ?
N1 C8 H8A 109.2 . . ?
C9 C8 H8A 109.2 . . ?
N1 C8 H8B 109.2 . . ?
C9 C8 H8B 109.2 . . ?
H8A C8 H8B 107.9 . . ?
O2 C9 O3A 125.0(5) . . ?
O2 C9 O3B 118.1(7) . . ?
O2 C9 C8 115.9(4) . . ?
O3A C9 C8 118.1(4) . . ?
O3B C9 C8 111.4(6) . . ?
O2 C9 K1B 59.2(3) . 2_645 ?
O3A C9 K1B 71.9(4) . 2_645 ?
C8 C9 K1B 162.8(5) . 2_645 ?
O2 C9 K1A 51.5(4) . 1_545 ?
O3A C9 K1A 93.1(4) . 1_545 ?
C8 C9 K1A 117.8(3) . 1_545 ?
O2 C9 K1A 57.7(3) . 2_645 ?
O3A C9 K1A 78.3(3) . 2_645 ?
C8 C9 K1A 152.6(4) . 2_645 ?
K1A C9 K1A 80.3(4) 1_545 2_645 ?
O3A C9 K1B 100.8(4) . 1_545 ?
C8 C9 K1B 119.7(3) . 1_545 ?
K1A C9 K1B 74.1(3) 2_645 1_545 ?
O3A C9 K1A 152.8(4) . 4_575 ?
C8 C9 K1A 87.2(3) . 4_575 ?
K1A C9 K1A 82.47(15) 1_545 4_575 ?
K1A C9 K1A 74.51(14) 2_645 4_575 ?
O2 C9 K1B 125.0(4) . . ?
C8 C9 K1B 110.9(3) . . ?
K1B C9 K1B 67.5(2) 2_645 . ?
K1B C9 K1B 127.2(2) 1_545 . ?
K1A O1W K1A 180.0 1_545 3_676 ?
K1A O1W K1B 168.19(9) 3_676 1_545 ?
K1A O1W K1B 168.19(9) 1_545 3_676 ?
K1B O2W K1B 96.2(2) 4_585 . ?
K1A O2W H2WA 109.1 4_585 . ?
K1A O2W H2WB 110.1 4_585 . ?
H2WA O2W H2WB 104.4 . . ?

loop_
_geom_bond_atom_site_label_1
_geom_bond_atom_site_label_2
_geom_bond_distance
_geom_bond_site_symmetry_2
_geom_bond_publ_flag
K1A O2W 2.413(17) 4_586 ?
K1A O2 2.562(12) 4_576 ?
K1A O3A 2.741(9) . ?
K1A O2 2.777(6) 1_565 ?
K1A O1W 2.808(8) 1_565 ?
K1A O2 2.971(10) 2_655 ?
K1A O1 3.227(9) . ?
K1A H2WB 2.7933 . ?
K1B O3B 2.216(14) . ?
K1B O2 2.616(6) 1_565 ?
K1B O2 2.679(7) 2_655 ?
K1B O3B 2.777(13) 2_655 ?
K1B O1W 2.799(17) 2_655 ?
K1B O2W 3.038(17) 4_586 ?
K1B O2 3.079(16) 4_576 ?
O1 C2 1.289(6) . ?
O2 C9 1.254(6) . ?
O3A C9 1.288(7) . ?
O3B C9 1.341(13) . ?
N1 C7 1.297(6) . ?
N1 C8 1.458(5) . ?
N1 H1 0.8800 . ?
C1 C6 1.407(6) . ?
C1 C2 1.425(6) . ?
C1 C7 1.437(6) . ?
C2 C3 1.449(6) . ?
C3 C4 1.364(7) . ?
C3 H3 0.9500 . ?
C4 C5 1.391(7) . ?
C4 H4 0.9500 . ?
C5 C6 1.370(7) . ?
C5 H5 0.9500 . ?
C6 H6 0.9500 . ?
C7 H7 0.9500 . ?
C8 C9 1.505(7) . ?
C8 H8A 0.9900 . ?
C8 H8B 0.9900 . ?
O2W H2WA 0.8722 . ?
O2W H2WB 0.8720 . ?

loop_
_geom_hbond_atom_site_label_D
_geom_hbond_atom_site_label_H
_geom_hbond_atom_site_label_A
_geom_hbond_distance_DH
_geom_hbond_distance_HA
_geom_hbond_distance_DA
_geom_hbond_angle_DHA
_geom_hbond_site_symmetry_A
_geom_hbond_publ_flag
N1 H1 O1 0.88 1.92 2.606(5) 133.8 . yes
N1 H1 O2W 0.88 2.44 3.017(8) 124.0 . yes
C8 H8A O3A^a 0.99 2.47 3.318(6) 143.0 4_575 yes
O2W H2WA^a O1 0.87 1.98 2.670(7) 135.4 4_585 yes
O2W H2WB^a O1 0.87 2.60 3.337(7) 143.4 . yes
O2W H2WB^a O2 0.87 2.47 2.892(7) 110.4 1_565 yes

loop_
_geom_torsion_atom_site_label_1
_geom_torsion_atom_site_label_2
_geom_torsion_atom_site_label_3
_geom_torsion_atom_site_label_4
_geom_torsion
_geom_torsion_site_symmetry_1
_geom_torsion_site_symmetry_2
_geom_torsion_site_symmetry_3
_geom_torsion_site_symmetry_4
_geom_torsion_publ_flag
K1A O1 C2 C1 -82.5(7) . . . . ?
K1A O1 C2 C3 95.2(7) . . . . ?
C6 C1 C2 O1 179.9(4) . . . . ?
C7 C1 C2 O1 3.0(6) . . . . ?
C6 C1 C2 C3 2.0(5) . . . . ?
C7 C1 C2 C3 -174.8(3) . . . . ?
O1 C2 C3 C4 -179.4(4) . . . . ?
C1 C2 C3 C4 -1.6(6) . . . . ?
C2 C3 C4 C5 0.4(7) . . . . ?
C3 C4 C5 C6 0.5(7) . . . . ?
C4 C5 C6 C1 0.0(7) . . . . ?
C2 C1 C6 C5 -1.3(6) . . . . ?
C7 C1 C6 C5 175.6(4) . . . . ?
C8 N1 C7 C1 173.4(3) . . . . ?
C6 C1 C7 N1 -179.2(4) . . . . ?
C2 C1 C7 N1 -2.2(6) . . . . ?
C7 N1 C8 C9 -124.5(4) . . . . ?
K1A O2 C9 O3A -152.7(6) 4_575 . . . ?
K1A O2 C9 O3A 61.8(6) 1_545 . . . ?
K1A O2 C9 O3A -42.7(7) 2_645 . . . ?
K1B O2 C9 O3B 117.9(7) 1_545 . . . ?
K1B O2 C9 O3B 25.4(8) 2_645 . . . ?
K1B O2 C9 O3B -85.3(8) 4_575 . . . ?
K1A O2 C9 C8 39.4(7) 4_575 . . . ?
K1B O2 C9 C8 -106.1(4) 1_545 . . . ?
K1B O2 C9 C8 161.3(5) 2_645 . . . ?
K1A O2 C9 C8 -106.1(4) 1_545 . . . ?
K1A O2 C9 C8 149.4(5) 2_645 . . . ?
K1B O2 C9 C8 50.6(6) 4_575 . . . ?
K1B O2 C9 K1B 92.5(4) 1_545 . . 2_645 ?
K1B O2 C9 K1B -110.7(4) 4_575 . . 2_645 ?
K1A O2 C9 K1A 145.5(6) 4_575 . . 1_545 ?
K1A O2 C9 K1A -104.5(3) 2_645 . . 1_545 ?
K1A O2 C9 K1A -110.0(4) 4_575 . . 2_645 ?
K1A O2 C9 K1A 104.5(3) 1_545 . . 2_645 ?
K1B O2 C9 K1B -92.5(4) 2_645 . . 1_545 ?
K1B O2 C9 K1B 156.7(6) 4_575 . . 1_545 ?
K1A O2 C9 K1A -145.5(6) 1_545 . . 4_575 ?
K1A O2 C9 K1A 110.0(4) 2_645 . . 4_575 ?
K1B O2 C9 K1B 108.3(4) 1_545 . . . ?
K1B O2 C9 K1B 15.7(7) 2_645 . . . ?
K1B O2 C9 K1B -95.0(6) 4_575 . . . ?
K1A O3A C9 O2 116.0(6) . . . . ?
K1A O3A C9 O2 35.8(6) 2_645 . . . ?
K1A O3A C9 C8 -76.3(7) . . . . ?
K1A O3A C9 C8 -156.6(5) 2_645 . . . ?
K1A O3A C9 K1A 159.7(7) . . . 1_545 ?
K1A O3A C9 K1A 79.5(4) 2_645 . . 1_545 ?
K1A O3A C9 K1A 80.2(4) . . . 2_645 ?
K1A O3A C9 K1A 80.2(12) . . . 4_575 ?
K1A O3A C9 K1A 0.0(10) 2_645 . . 4_575 ?
K1B O3B C9 O2 -132(3) . . . . ?
K1B O3B C9 O2 -24.2(8) 2_645 . . . ?
K1B O3B C9 C8 90(3) . . . . ?
K1B O3B C9 C8 -162.0(5) 2_645 . . . ?
K1B O3B C9 K1B -108(3) . . . 2_645 ?
K1B O3B C9 K1B -85(3) . . . 1_545 ?
K1B O3B C9 K1B 22.7(10) 2_645 . . 1_545 ?
K1B O3B C9 K1B 108(3) 2_645 . . . ?
N1 C8 C9 O2 173.1(4) . . . . ?
N1 C8 C9 O3A 4.3(7) . . . . ?
N1 C8 C9 O3B -48.1(8) . . . . ?
N1 C8 C9 K1B -118.0(11) . . . 2_645 ?
N1 C8 C9 K1A 114.8(5) . . . 1_545 ?
N1 C8 C9 K1A -117.8(6) . . . 2_645 ?
N1 C8 C9 K1B 127.6(5) . . . 1_545 ?
N1 C8 C9 K1A -165.2(4) . . . 4_575 ?
N1 C8 C9 K1B -36.7(5) . . . . ?
